data_7039635
loop_
_publ_author_name
'Nakanishi, Yusuke'
'Ishida, Yutaka'
'Kawaguchi, Hiroyuki'

_publ_section_title
;
 Synthesis and reactions of a zirconium naphthalene complex bearing a
 tetraanionic C-capped triaryloxide ligand.
;
_journal_issue 40
_journal_name_full 'Dalton transactions (Cambridge, England : 2003)'
_journal_page_first 15879
_journal_page_last 15885
_journal_paper_doi 10.1039/c6dt01848c
_journal_volume 45
_journal_year 2016
_chemical_formula_moiety 'C61 H88 K2 O7 Zr'
_chemical_formula_sum 'C61 H88 K2 O7 Zr'
_chemical_formula_weight 1102.73
_chemical_name_systematic
;
 ?
;
_space_group_crystal_system orthorhombic
_space_group_IT_number 19
_space_group_name_Hall 'P 2ac 2ab'
_space_group_name_H-M_alt 'P 21 21 21'
_symmetry_space_group_name_Hall 'P 2ac 2ab'
_symmetry_space_group_name_H-M 'P 21 21 21'
_atom_sites_solution_hydrogens mixed
_audit_creation_method SHELXL-2013
_audit_update_record
;
2016-05-09 deposited with the CCDC.
2016-06-10 downloaded from the CCDC.
;
_cell_angle_alpha 90
_cell_angle_beta 90
_cell_angle_gamma 90
_cell_formula_units_Z 4
_cell_length_a 16.976(3)
_cell_length_b 17.780(3)
_cell_length_c 20.404(4)
_cell_measurement_reflns_used 16957
_cell_measurement_temperature 123(2)
_cell_measurement_theta_max 27.4739
_cell_measurement_theta_min 3.1221
_cell_volume 6158.6(19)
_computing_cell_refinement 'CrystalClear (Rigaku Inc., 2009)'
_computing_data_collection 'CrystalClear (Rigaku Inc., 2009)'
_computing_data_reduction 'CrystalClear (Rigaku Inc., 2009)'
_computing_molecular_graphics 'Yadokari-XG 2009 (Wakita Nemoto et al., 2009)'
_computing_publication_material 'Yadokari-XG 2009 (Wakita Nemoto et al., 2009)'
_computing_structure_refinement 'SHELXL-2013 (Sheldrick, 2013)'
_computing_structure_solution 'SHELXS-97 (Sheldrick, 1990)'
_diffrn_ambient_temperature 123(2)
_diffrn_detector_area_resol_mean 28.5714
_diffrn_measured_fraction_theta_full 0.995
_diffrn_measured_fraction_theta_max 0.991
_diffrn_measurement_device_type 'Rigaku Saturn724+ CCD'
_diffrn_measurement_method dtproprofit.ref
_diffrn_radiation_type MoK\a
_diffrn_radiation_wavelength 0.71075
_diffrn_reflns_av_R_equivalents 0.0549
_diffrn_reflns_av_unetI/netI 0.0605
_diffrn_reflns_Laue_measured_fraction_full 0.995
_diffrn_reflns_Laue_measured_fraction_max 0.991
_diffrn_reflns_limit_h_max 22
_diffrn_reflns_limit_h_min -21
_diffrn_reflns_limit_k_max 22
_diffrn_reflns_limit_k_min -21
_diffrn_reflns_limit_l_max 26
_diffrn_reflns_limit_l_min -25
_diffrn_reflns_number 51412
_diffrn_reflns_point_group_measured_fraction_full 0.997
_diffrn_reflns_point_group_measured_fraction_max 0.993
_diffrn_reflns_theta_full 25.242
_diffrn_reflns_theta_max 27.473
_diffrn_reflns_theta_min 3.122
_diffrn_source 'Rotationg Anode'
_exptl_absorpt_coefficient_mu 0.361
_exptl_absorpt_correction_T_max 1.0000
_exptl_absorpt_correction_T_min 0.9105
_exptl_absorpt_correction_type multi-scan
_exptl_absorpt_process_details '(REQAB; Jacobson, 1998)'
_exptl_crystal_colour Brown
_exptl_crystal_density_diffrn 1.189
_exptl_crystal_density_meas ?
_exptl_crystal_description Block
_exptl_crystal_F_000 2352
_exptl_crystal_size_max 0.360
_exptl_crystal_size_mid 0.110
_exptl_crystal_size_min 0.080
_refine_diff_density_max 0.593
_refine_diff_density_min -0.706
_refine_diff_density_rms 0.065
_refine_ls_abs_structure_details
;
 Refined as an inversion twin.
;
_refine_ls_abs_structure_Flack 0.47(4)
_refine_ls_extinction_method none
_refine_ls_goodness_of_fit_ref 1.117
_refine_ls_hydrogen_treatment mixed
_refine_ls_matrix_type full
_refine_ls_number_parameters 731
_refine_ls_number_reflns 14001
_refine_ls_number_restraints 36
_refine_ls_restrained_S_all 1.117
_refine_ls_R_factor_all 0.0623
_refine_ls_R_factor_gt 0.0531
_refine_ls_shift/su_max 0.001
_refine_ls_shift/su_mean 0.000
_refine_ls_structure_factor_coef Fsqd
_refine_ls_weighting_details 'w=1/[\s^2^(Fo^2^)+(0.0528P)^2^+1.0196P] where P=(Fo^2^+2Fc^2^)/3'
_refine_ls_weighting_scheme calc
_refine_ls_wR_factor_gt 0.1166
_refine_ls_wR_factor_ref 0.1228
_reflns_Friedel_coverage 0.834
_reflns_Friedel_fraction_full 0.998
_reflns_Friedel_fraction_max 0.995
_reflns_number_gt 12420
_reflns_number_total 14001
_reflns_threshold_expression 'I > 2\s(I)'
_cod_data_source_file c6dt01848c2.cif
_cod_data_source_block ydkr
_cod_depositor_comments
;
The following automatic conversions were performed:

'_exptl_absorpt_correction_type' value 'Multi-scan' changed to
'multi-scan' according to
/usr/data/users/saulius/crontab/automatic-downloads/rss-feeds/RSC/lib/dictionaries/cif_core.dic
dictionary named 'cif_core.dic' version 2.4.2 from 2011-04-26.

'_exptl_crystal_density_meas' value 'not measured' was changed to '?'
- the value is perceived as not measured.

Automatic conversion script
Id: cif_fix_values 4268 2015-11-12 08:31:59Z antanas 

 Adding full bibliography for 7039635--7039638.cif.
;
_cod_original_cell_volume 6158.5(19)
_cod_database_code 7039635
_shelx_space_group_comment
;
The symmetry employed for this shelxl refinement is uniquely defined
by the following loop, which should always be used as a source of
symmetry information in preference to the above space-group names.
They are only intended as comments.
;
_shelx_estimated_absorpt_t_min 0.881
_shelx_estimated_absorpt_t_max 0.972
_shelxl_version_number 2013-4

loop_
_space_group_symop_operation_xyz
'x, y, z'
'-x+1/2, -y, z+1/2'
'x+1/2, -y+1/2, -z'
'-x, y+1/2, -z+1/2'

loop_
_atom_site_label
_atom_site_type_symbol
_atom_site_fract_x
_atom_site_fract_y
_atom_site_fract_z
_atom_site_U_iso_or_equiv
_atom_site_adp_type
_atom_site_occupancy
_atom_site_site_symmetry_order
_atom_site_calc_flag
_atom_site_refinement_flags_posn
_atom_site_refinement_flags_adp
_atom_site_refinement_flags_occupancy
_atom_site_disorder_assembly
_atom_site_disorder_group
Zr1 Zr 0.61542(2) 0.75748(2) 0.12871(2) 0.02280(11) Uani 1 1 d . . . . .
O1 O 0.66908(18) 0.64977(16) 0.12788(16) 0.0271(7) Uani 1 1 d . . . . .
O2 O 0.71106(18) 0.83128(16) 0.13430(15) 0.0251(6) Uani 1 1 d . . . . .
O3 O 0.51463(16) 0.74816(19) 0.18698(13) 0.0248(6) Uani 1 1 d . . . . .
C1 C 0.6648(2) 0.7412(3) 0.23484(19) 0.0228(8) Uani 1 1 d . . . . .
C2 C 0.5499(3) 0.6966(3) 0.0345(2) 0.0293(10) Uani 1 1 d . . . . .
H1 H 0.558(3) 0.644(3) 0.029(3) 0.042(16) Uiso 1 1 d . . . . .
C3 C 0.6119(3) 0.7449(3) 0.0069(2) 0.0317(10) Uani 1 1 d . . . . .
H2 H 0.652(3) 0.720(3) -0.021(2) 0.027(13) Uiso 1 1 d . . . . .
C4 C 0.6054(3) 0.8205(3) 0.0189(2) 0.0321(11) Uani 1 1 d . . . . .
H3 H 0.654(4) 0.853(4) 0.004(3) 0.07(2) Uiso 1 1 d . . . . .
C5 C 0.5395(3) 0.8457(3) 0.0577(3) 0.0301(11) Uani 1 1 d . . . . .
H4 H 0.537(3) 0.900(3) 0.068(2) 0.023(12) Uiso 1 1 d . . . . .
C6 C 0.7174(3) 0.6278(3) 0.1778(2) 0.0257(10) Uani 1 1 d . . . . .
C7 C 0.7617(3) 0.5605(3) 0.1748(2) 0.0289(10) Uani 1 1 d . . . . .
C8 C 0.8115(3) 0.5455(3) 0.2273(3) 0.0363(12) Uani 1 1 d . . . . .
H5 H 0.8415 0.5004 0.2262 0.044 Uiso 1 1 calc R U . . .
C9 C 0.8201(3) 0.5925(3) 0.2815(3) 0.0387(12) Uani 1 1 d . . . . .
C10 C 0.7752(3) 0.6582(3) 0.2828(2) 0.0308(11) Uani 1 1 d . . . . .
H6 H 0.7812 0.6922 0.3183 0.037 Uiso 1 1 calc R U . . .
C11 C 0.7217(3) 0.6751(3) 0.2329(2) 0.0239(9) Uani 1 1 d . . . . .
C12 C 0.7556(3) 0.5063(3) 0.1158(3) 0.0320(11) Uani 1 1 d . . . . .
C13 C 0.7855(3) 0.5457(3) 0.0537(3) 0.0401(13) Uani 1 1 d . . . . .
H7 H 0.8402 0.5617 0.0603 0.060 Uiso 1 1 calc R U . . .
H8 H 0.7527 0.5898 0.0446 0.060 Uiso 1 1 calc R U . . .
H9 H 0.7829 0.5108 0.0166 0.060 Uiso 1 1 calc R U . . .
C14 C 0.6704(3) 0.4824(3) 0.1054(3) 0.0407(13) Uani 1 1 d . . . . .
H10 H 0.6680 0.4443 0.0707 0.061 Uiso 1 1 calc R U . . .
H11 H 0.6389 0.5262 0.0924 0.061 Uiso 1 1 calc R U . . .
H12 H 0.6493 0.4614 0.1462 0.061 Uiso 1 1 calc R U . . .
C15 C 0.8042(3) 0.4351(3) 0.1263(3) 0.0460(13) Uani 1 1 d . . . . .
H13 H 0.7891 0.4116 0.1679 0.069 Uiso 1 1 calc R U . . .
H14 H 0.8603 0.4481 0.1275 0.069 Uiso 1 1 calc R U . . .
H15 H 0.7945 0.3999 0.0903 0.069 Uiso 1 1 calc R U . . .
C16 C 0.8736(4) 0.5711(4) 0.3398(3) 0.0524(16) Uani 1 1 d . . . . .
C17B C 0.9396(8) 0.6404(9) 0.3484(8) 0.067(3) Uani 0.5 1 d . U P A 2
H16 H 0.9122 0.6874 0.3591 0.100 Uiso 0.5 1 calc R U P A 2
H17 H 0.9688 0.6468 0.3074 0.100 Uiso 0.5 1 calc R U P A 2
H18 H 0.9763 0.6277 0.3838 0.100 Uiso 0.5 1 calc R U P A 2
C18B C 0.9270(10) 0.5050(10) 0.3261(9) 0.067(4) Uani 0.5 1 d . U P A 2
H19 H 0.9670 0.5014 0.3605 0.101 Uiso 0.5 1 calc R U P A 2
H20 H 0.9528 0.5120 0.2835 0.101 Uiso 0.5 1 calc R U P A 2
H21 H 0.8958 0.4586 0.3252 0.101 Uiso 0.5 1 calc R U P A 2
C19B C 0.8307(9) 0.5706(10) 0.4003(7) 0.067(3) Uani 0.5 1 d . U P A 2
H22 H 0.7859 0.5361 0.3966 0.101 Uiso 0.5 1 calc R U P A 2
H23 H 0.8116 0.6214 0.4097 0.101 Uiso 0.5 1 calc R U P A 2
H24 H 0.8654 0.5538 0.4358 0.101 Uiso 0.5 1 calc R U P A 2
C17A C 0.8696(9) 0.6241(9) 0.3955(7) 0.065(3) Uani 0.5 1 d . U P A 1
H25 H 0.9012 0.6047 0.4319 0.098 Uiso 0.5 1 calc R U P A 1
H26 H 0.8147 0.6295 0.4096 0.098 Uiso 0.5 1 calc R U P A 1
H27 H 0.8901 0.6732 0.3818 0.098 Uiso 0.5 1 calc R U P A 1
C18A C 0.9510(9) 0.5493(11) 0.3174(8) 0.064(4) Uani 0.5 1 d . U P A 1
H28 H 0.9754 0.5914 0.2941 0.096 Uiso 0.5 1 calc R U P A 1
H29 H 0.9465 0.5061 0.2878 0.096 Uiso 0.5 1 calc R U P A 1
H30 H 0.9837 0.5356 0.3552 0.096 Uiso 0.5 1 calc R U P A 1
C19A C 0.8294(8) 0.4924(8) 0.3708(7) 0.066(3) Uani 0.5 1 d . U P A 1
H31 H 0.8554 0.4779 0.4117 0.099 Uiso 0.5 1 calc R U P A 1
H32 H 0.8337 0.4513 0.3390 0.099 Uiso 0.5 1 calc R U P A 1
H33 H 0.7737 0.5030 0.3793 0.099 Uiso 0.5 1 calc R U P A 1
C20 C 0.5194(3) 0.7335(2) 0.2527(2) 0.0239(9) Uani 1 1 d . . . . .
C21 C 0.4511(3) 0.7277(3) 0.2922(2) 0.0271(10) Uani 1 1 d . . . . .
C22 C 0.4622(3) 0.7079(3) 0.3579(2) 0.0305(11) Uani 1 1 d . . . . .
H34 H 0.4169 0.7025 0.3848 0.037 Uiso 1 1 calc R U . . .
C23 C 0.5356(3) 0.6957(3) 0.3861(2) 0.0295(10) Uani 1 1 d . . . . .
C24 C 0.6016(3) 0.7030(2) 0.3458(2) 0.0271(10) Uani 1 1 d . . . . .
H35 H 0.6523 0.6932 0.3635 0.033 Uiso 1 1 calc R U . . .
C25 C 0.5951(3) 0.7246(2) 0.2800(2) 0.0225(9) Uani 1 1 d . . . . .
C26 C 0.3677(2) 0.7419(3) 0.2643(2) 0.0301(10) Uani 1 1 d . . . . .
C27 C 0.3463(3) 0.6822(4) 0.2129(3) 0.0384(13) Uani 1 1 d . . . . .
H36 H 0.358(3) 0.630(4) 0.229(3) 0.053(18) Uiso 1 1 d . . . . .
H37 H 0.295(4) 0.692(3) 0.198(3) 0.051(18) Uiso 1 1 d . . . . .
H38 H 0.384(3) 0.693(3) 0.175(3) 0.041(15) Uiso 1 1 d . . . . .
C28 C 0.3628(3) 0.8202(3) 0.2324(3) 0.0355(12) Uani 1 1 d . . . . .
H39 H 0.4008 0.8233 0.1963 0.053 Uiso 1 1 calc R U . . .
H40 H 0.3751 0.8588 0.2651 0.053 Uiso 1 1 calc R U . . .
H41 H 0.3095 0.8284 0.2154 0.053 Uiso 1 1 calc R U . . .
C29 C 0.3044(3) 0.7390(3) 0.3188(3) 0.0399(12) Uani 1 1 d . . . . .
H42 H 0.2527 0.7511 0.3001 0.060 Uiso 1 1 calc R U . . .
H43 H 0.3174 0.7756 0.3531 0.060 Uiso 1 1 calc R U . . .
H44 H 0.3028 0.6884 0.3378 0.060 Uiso 1 1 calc R U . . .
C30 C 0.5443(3) 0.6731(3) 0.4588(2) 0.0355(12) Uani 1 1 d . . . . .
C31 C 0.5402(5) 0.5869(3) 0.4639(3) 0.0601(19) Uani 1 1 d . . . . .
H45 H 0.4902 0.5692 0.4456 0.090 Uiso 1 1 calc R U . . .
H46 H 0.5438 0.5720 0.5101 0.090 Uiso 1 1 calc R U . . .
H47 H 0.5840 0.5647 0.4394 0.090 Uiso 1 1 calc R U . . .
C32 C 0.4782(4) 0.7078(4) 0.5003(3) 0.0572(18) Uani 1 1 d . . . . .
H48 H 0.4782 0.7625 0.4946 0.086 Uiso 1 1 calc R U . . .
H49 H 0.4869 0.6956 0.5466 0.086 Uiso 1 1 calc R U . . .
H50 H 0.4273 0.6873 0.4863 0.086 Uiso 1 1 calc R U . . .
C33 C 0.6206(4) 0.7026(4) 0.4876(3) 0.0594(18) Uani 1 1 d . . . . .
H51 H 0.6653 0.6782 0.4659 0.089 Uiso 1 1 calc R U . . .
H52 H 0.6221 0.6916 0.5347 0.089 Uiso 1 1 calc R U . . .
H53 H 0.6237 0.7571 0.4809 0.089 Uiso 1 1 calc R U . . .
C34 C 0.7271(3) 0.8593(3) 0.1955(2) 0.0240(9) Uani 1 1 d . . . . .
C35 C 0.7624(3) 0.9307(3) 0.2041(2) 0.0257(10) Uani 1 1 d . . . . .
C36 C 0.7777(3) 0.9529(3) 0.2689(2) 0.0273(10) Uani 1 1 d . . . . .
H54 H 0.8019 1.0004 0.2757 0.033 Uiso 1 1 calc R U . . .
C37 C 0.7597(3) 0.9097(3) 0.3235(2) 0.0285(10) Uani 1 1 d . . . . .
C38 C 0.7225(3) 0.8414(3) 0.3129(2) 0.0265(10) Uani 1 1 d . . . . .
H55 H 0.7080 0.8116 0.3497 0.032 Uiso 1 1 calc R U . . .
C39 C 0.7058(3) 0.8149(2) 0.2501(2) 0.0226(9) Uani 1 1 d . . . . .
C40 C 0.7764(3) 0.9842(3) 0.1458(2) 0.0286(10) Uani 1 1 d . . . . .
C41 C 0.6952(3) 1.0071(3) 0.1185(3) 0.0361(12) Uani 1 1 d . . . . .
H56 H 0.6666 0.9620 0.1045 0.054 Uiso 1 1 calc R U . . .
H57 H 0.7023 1.0408 0.0810 0.054 Uiso 1 1 calc R U . . .
H58 H 0.6651 1.0329 0.1527 0.054 Uiso 1 1 calc R U . . .
C42 C 0.8263(3) 0.9464(3) 0.0922(3) 0.0371(12) Uani 1 1 d . . . . .
H59 H 0.8755 0.9278 0.1114 0.056 Uiso 1 1 calc R U . . .
H60 H 0.8383 0.9830 0.0577 0.056 Uiso 1 1 calc R U . . .
H61 H 0.7969 0.9042 0.0733 0.056 Uiso 1 1 calc R U . . .
C43 C 0.8205(4) 1.0558(3) 0.1665(3) 0.0420(13) Uani 1 1 d . . . . .
H62 H 0.7885 1.0840 0.1980 0.063 Uiso 1 1 calc R U . . .
H63 H 0.8306 1.0870 0.1279 0.063 Uiso 1 1 calc R U . . .
H64 H 0.8707 1.0419 0.1869 0.063 Uiso 1 1 calc R U . . .
C44 C 0.7836(3) 0.9373(3) 0.3919(2) 0.0340(11) Uani 1 1 d . . . . .
C45 C 0.7499(4) 1.0163(3) 0.4050(3) 0.0472(15) Uani 1 1 d . . . . .
H65 H 0.6922 1.0145 0.4027 0.071 Uiso 1 1 calc R U . . .
H66 H 0.7698 1.0514 0.3719 0.071 Uiso 1 1 calc R U . . .
H67 H 0.7661 1.0332 0.4486 0.071 Uiso 1 1 calc R U . . .
C46 C 0.8738(3) 0.9403(3) 0.3958(3) 0.0452(14) Uani 1 1 d . . . . .
H68 H 0.8897 0.9580 0.4393 0.068 Uiso 1 1 calc R U . . .
H69 H 0.8939 0.9750 0.3624 0.068 Uiso 1 1 calc R U . . .
H70 H 0.8954 0.8900 0.3882 0.068 Uiso 1 1 calc R U . . .
C47 C 0.7543(4) 0.8843(3) 0.4455(3) 0.0506(16) Uani 1 1 d . . . . .
H71 H 0.6967 0.8810 0.4435 0.076 Uiso 1 1 calc R U . . .
H72 H 0.7702 0.9037 0.4884 0.076 Uiso 1 1 calc R U . . .
H73 H 0.7771 0.8342 0.4389 0.076 Uiso 1 1 calc R U . . .
K1 K 0.50653(7) 0.59842(6) 0.15185(6) 0.0401(3) Uani 1 1 d . . . . .
C48 C 0.4746(4) 0.4419(3) 0.0392(3) 0.0469(14) Uani 1 1 d . . . . .
H74 H 0.5262 0.4175 0.0358 0.070 Uiso 1 1 calc R U . . .
H75 H 0.4734 0.4862 0.0107 0.070 Uiso 1 1 calc R U . . .
H76 H 0.4334 0.4065 0.0257 0.070 Uiso 1 1 calc R U . . .
O4 O 0.4612(2) 0.4645(2) 0.10549(18) 0.0374(8) Uani 1 1 d . . . . .
C49 C 0.4714(3) 0.4035(3) 0.1502(3) 0.0367(12) Uani 1 1 d . . . . .
H77 H 0.5249 0.3821 0.1454 0.044 Uiso 1 1 calc R U . . .
H78 H 0.4326 0.3634 0.1405 0.044 Uiso 1 1 calc R U . . .
C50 C 0.4600(3) 0.4314(3) 0.2189(3) 0.0353(12) Uani 1 1 d . . . . .
H79 H 0.4078 0.4559 0.2231 0.042 Uiso 1 1 calc R U . . .
H80 H 0.4623 0.3888 0.2501 0.042 Uiso 1 1 calc R U . . .
O5 O 0.5210(2) 0.48418(19) 0.23310(17) 0.0362(8) Uani 1 1 d . . . . .
C51 C 0.5254(5) 0.5028(4) 0.3012(3) 0.0498(16) Uani 1 1 d . . . . .
H81 H 0.566(5) 0.537(5) 0.305(4) 0.09(3) Uiso 1 1 d . . . . .
H82 H 0.530(4) 0.459(4) 0.330(3) 0.06(2) Uiso 1 1 d . . . . .
H83 H 0.471(4) 0.525(4) 0.316(3) 0.07(2) Uiso 1 1 d . . . . .
K2 K 0.83974(7) 0.73452(7) 0.10816(6) 0.0422(3) Uani 1 1 d . . . . .
C52 C 1.0099(4) 0.6021(4) 0.1271(5) 0.076(2) Uani 1 1 d . . . . .
H84 H 1.0603 0.5997 0.1038 0.113 Uiso 1 1 calc R U . . .
H85 H 0.9700 0.5738 0.1026 0.113 Uiso 1 1 calc R U . . .
H86 H 1.0159 0.5802 0.1709 0.113 Uiso 1 1 calc R U . . .
O6 O 0.9859(2) 0.6778(2) 0.1328(3) 0.0574(11) Uani 1 1 d . . . . .
C53 C 1.0440(3) 0.7233(4) 0.1613(3) 0.0541(17) Uani 1 1 d . . . . .
H87 H 1.0952 0.7146 0.1393 0.065 Uiso 1 1 calc R U . . .
H88 H 1.0499 0.7105 0.2083 0.065 Uiso 1 1 calc R U . . .
C54 C 1.0205(4) 0.8038(4) 0.1543(3) 0.0569(17) Uani 1 1 d . . . . .
H89 H 1.0595 0.8358 0.1771 0.068 Uiso 1 1 calc R U . . .
H90 H 1.0211 0.8175 0.1073 0.068 Uiso 1 1 calc R U . . .
O7 O 0.9437(3) 0.8185(3) 0.1806(2) 0.0530(11) Uani 1 1 d . . . . .
C55 C 0.9422(4) 0.8218(5) 0.2497(3) 0.077(2) Uani 1 1 d . . . . .
H91 H 0.9528 0.7717 0.2677 0.115 Uiso 1 1 calc R U . . .
H92 H 0.8902 0.8389 0.2644 0.115 Uiso 1 1 calc R U . . .
H93 H 0.9826 0.8570 0.2651 0.115 Uiso 1 1 calc R U . . .
C56 C 0.4695(3) 0.7275(3) 0.0345(2) 0.0280(10) Uani 1 1 d . . . . .
C57 C 0.4642(3) 0.8064(3) 0.0480(2) 0.0257(10) Uani 1 1 d . . . . .
C58 C 0.3902(3) 0.8390(3) 0.0533(2) 0.0337(11) Uani 1 1 d . . . . .
H94 H 0.3861 0.8919 0.0591 0.040 Uiso 1 1 calc R U . . .
C59 C 0.3215(3) 0.7956(3) 0.0503(3) 0.0402(13) Uani 1 1 d . . . . .
H95 H 0.2716 0.8186 0.0567 0.048 Uiso 1 1 calc R U . . .
C60 C 0.3262(3) 0.7193(3) 0.0380(3) 0.0361(12) Uani 1 1 d . . . . .
H96 H 0.2797 0.6896 0.0366 0.043 Uiso 1 1 calc R U . . .
C61 C 0.4000(3) 0.6861(3) 0.0278(3) 0.0379(12) Uani 1 1 d . . . . .
H97 H 0.4029 0.6345 0.0160 0.045 Uiso 1 1 calc R U . . .

loop_
_atom_site_aniso_label
_atom_site_aniso_U_11
_atom_site_aniso_U_22
_atom_site_aniso_U_33
_atom_site_aniso_U_23
_atom_site_aniso_U_13
_atom_site_aniso_U_12
Zr1 0.02484(18) 0.0236(2) 0.01996(18) 0.00040(17) -0.00177(15) 0.00014(17)
O1 0.0315(16) 0.0248(15) 0.0250(15) -0.0021(14) -0.0047(14) 0.0044(13)
O2 0.0297(15) 0.0253(15) 0.0202(15) -0.0015(14) -0.0014(13) -0.0040(13)
O3 0.0262(13) 0.0277(16) 0.0207(14) 0.0000(14) -0.0009(11) 0.0002(15)
C1 0.0242(19) 0.023(2) 0.0211(19) -0.0025(19) 0.0010(15) -0.0008(19)
C2 0.032(2) 0.033(3) 0.023(2) -0.002(2) -0.0051(19) 0.003(2)
C3 0.030(2) 0.043(3) 0.022(2) -0.002(2) -0.0016(18) 0.004(3)
C4 0.031(3) 0.040(3) 0.025(2) 0.008(2) -0.007(2) -0.004(2)
C5 0.030(2) 0.027(3) 0.033(3) 0.006(2) -0.007(2) -0.003(2)
C6 0.027(2) 0.023(2) 0.028(2) 0.0011(19) 0.0015(19) -0.0001(19)
C7 0.033(2) 0.026(2) 0.028(2) 0.001(2) 0.001(2) 0.002(2)
C8 0.044(3) 0.034(3) 0.031(3) 0.003(2) 0.003(2) 0.013(2)
C9 0.045(3) 0.038(3) 0.034(3) -0.001(2) -0.005(2) 0.014(2)
C10 0.036(3) 0.034(3) 0.023(2) 0.000(2) -0.002(2) 0.006(2)
C11 0.025(2) 0.022(2) 0.025(2) 0.0012(18) -0.0001(18) -0.0006(18)
C12 0.036(3) 0.026(2) 0.034(3) -0.001(2) 0.007(2) 0.0033(19)
C13 0.050(3) 0.042(3) 0.029(3) -0.006(2) 0.012(2) -0.002(3)
C14 0.043(3) 0.033(3) 0.046(3) -0.012(2) 0.006(3) -0.006(2)
C15 0.050(3) 0.037(3) 0.051(3) -0.005(3) 0.005(3) 0.012(2)
C16 0.059(4) 0.059(4) 0.038(3) 0.001(3) -0.011(3) 0.031(3)
C17B 0.062(7) 0.074(7) 0.064(7) -0.001(6) -0.030(6) 0.006(6)
C18B 0.061(8) 0.076(9) 0.065(7) 0.004(8) -0.019(6) 0.030(7)
C19B 0.066(7) 0.095(9) 0.040(6) 0.015(7) -0.012(6) 0.024(7)
C17A 0.064(7) 0.087(8) 0.045(6) -0.006(6) -0.031(6) 0.022(6)
C18A 0.047(7) 0.082(9) 0.062(7) 0.006(8) -0.019(6) 0.014(7)
C19A 0.069(7) 0.081(7) 0.048(6) 0.025(6) -0.011(6) 0.020(6)
C20 0.029(2) 0.019(2) 0.024(2) 0.0011(18) 0.0021(17) -0.0011(18)
C21 0.029(2) 0.021(2) 0.032(2) -0.0010(19) -0.0002(18) -0.0016(18)
C22 0.035(2) 0.025(2) 0.032(3) 0.000(2) 0.008(2) -0.0030(19)
C23 0.040(3) 0.023(2) 0.025(2) 0.0051(19) 0.0035(19) -0.001(2)
C24 0.034(3) 0.021(2) 0.026(2) 0.0056(18) -0.0004(19) 0.0029(19)
C25 0.031(2) 0.016(2) 0.021(2) 0.0006(16) 0.0001(17) 0.0001(17)
C26 0.026(2) 0.032(3) 0.032(2) -0.004(2) 0.0014(17) -0.002(2)
C27 0.033(3) 0.038(3) 0.044(3) -0.003(3) 0.002(2) 0.001(3)
C28 0.029(3) 0.037(3) 0.040(3) -0.001(2) -0.002(2) 0.006(2)
C29 0.028(2) 0.046(3) 0.046(3) -0.001(3) 0.005(2) 0.001(2)
C30 0.042(3) 0.037(3) 0.027(3) 0.008(2) 0.005(2) 0.003(2)
C31 0.105(6) 0.039(3) 0.036(3) 0.017(3) 0.003(4) 0.010(4)
C32 0.068(4) 0.069(5) 0.035(3) 0.009(3) 0.016(3) 0.016(4)
C33 0.069(4) 0.080(5) 0.029(3) 0.013(3) -0.004(3) -0.012(4)
C34 0.025(2) 0.023(2) 0.024(2) -0.0021(18) 0.0001(18) 0.0035(18)
C35 0.029(2) 0.025(2) 0.023(2) -0.0005(19) -0.0006(19) 0.0002(19)
C36 0.031(2) 0.024(2) 0.028(2) -0.0038(19) -0.0020(19) -0.0051(19)
C37 0.032(2) 0.029(3) 0.025(2) -0.004(2) -0.0041(19) 0.000(2)
C38 0.033(2) 0.025(2) 0.022(2) 0.0001(19) -0.0011(18) 0.002(2)
C39 0.024(2) 0.021(2) 0.023(2) -0.0013(18) -0.0028(17) 0.0018(18)
C40 0.030(2) 0.027(2) 0.029(3) -0.001(2) 0.0044(19) -0.003(2)
C41 0.042(3) 0.034(3) 0.032(3) 0.008(2) -0.001(2) -0.004(2)
C42 0.045(3) 0.033(3) 0.033(3) -0.001(2) 0.010(2) -0.006(2)
C43 0.048(3) 0.035(3) 0.043(3) 0.005(3) 0.009(3) -0.009(3)
C44 0.045(3) 0.032(3) 0.025(2) -0.003(2) -0.003(2) -0.007(2)
C45 0.067(4) 0.041(3) 0.034(3) -0.015(3) -0.006(3) 0.001(3)
C46 0.047(3) 0.050(3) 0.039(3) -0.005(3) -0.017(3) -0.002(3)
C47 0.075(4) 0.053(4) 0.025(3) -0.008(3) -0.004(3) -0.019(3)
K1 0.0518(7) 0.0242(5) 0.0443(7) -0.0017(5) 0.0080(5) -0.0054(5)
C48 0.056(4) 0.044(3) 0.041(3) -0.003(3) -0.001(3) -0.006(3)
O4 0.047(2) 0.0298(19) 0.035(2) -0.0010(16) -0.0005(16) -0.0005(16)
C49 0.042(3) 0.022(2) 0.046(3) 0.001(2) -0.001(2) -0.005(2)
C50 0.038(3) 0.026(3) 0.042(3) 0.000(2) 0.006(2) -0.007(2)
O5 0.045(2) 0.0303(19) 0.034(2) -0.0021(16) -0.0019(16) -0.0081(17)
C51 0.065(4) 0.050(4) 0.034(3) -0.009(3) -0.002(3) -0.003(4)
K2 0.0351(5) 0.0436(7) 0.0479(7) 0.0048(6) 0.0059(5) 0.0053(5)
C52 0.063(4) 0.054(4) 0.110(6) 0.012(5) 0.020(5) 0.033(3)
O6 0.049(2) 0.048(2) 0.075(3) 0.005(2) -0.001(2) 0.013(2)
C53 0.039(3) 0.087(5) 0.036(3) 0.000(3) 0.007(2) 0.014(3)
C54 0.053(4) 0.070(5) 0.048(4) -0.008(3) 0.003(3) -0.008(3)
O7 0.057(3) 0.060(3) 0.043(2) -0.008(2) 0.000(2) 0.014(2)
C55 0.061(4) 0.125(7) 0.043(4) -0.017(4) 0.001(3) 0.029(5)
C56 0.028(2) 0.036(3) 0.020(2) -0.001(2) -0.0061(17) -0.001(2)
C57 0.025(2) 0.030(2) 0.023(2) 0.003(2) -0.0045(17) 0.0023(19)
C58 0.033(3) 0.031(3) 0.037(3) 0.002(2) -0.005(2) 0.008(2)
C59 0.030(3) 0.051(4) 0.039(3) -0.001(3) -0.010(2) 0.006(2)
C60 0.028(2) 0.046(3) 0.035(3) 0.002(2) -0.011(2) -0.010(2)
C61 0.041(3) 0.033(3) 0.040(3) 0.002(2) -0.011(2) -0.009(2)

loop_
_atom_type_symbol
_atom_type_description
_atom_type_scat_dispersion_real
_atom_type_scat_dispersion_imag
_atom_type_scat_source
C C 0.0033 0.0016 'International Tables Vol C Tables 4.2.6.8 and 6.1.1.4'
H H 0.0000 0.0000 'International Tables Vol C Tables 4.2.6.8 and 6.1.1.4'
O O 0.0106 0.0060 'International Tables Vol C Tables 4.2.6.8 and 6.1.1.4'
K K 0.2009 0.2494 'International Tables Vol C Tables 4.2.6.8 and 6.1.1.4'
Zr Zr -2.9673 0.5597 'International Tables Vol C Tables 4.2.6.8 and 6.1.1.4'

loop_
_geom_angle_atom_site_label_1
_geom_angle_atom_site_label_2
_geom_angle_atom_site_label_3
_geom_angle
_geom_angle_site_symmetry_1
_geom_angle_site_symmetry_3
O3 Zr1 O2 130.88(12) . .
O3 Zr1 O1 106.54(13) . .
O2 Zr1 O1 103.51(12) . .
O3 Zr1 C1 75.94(12) . .
O2 Zr1 C1 75.47(13) . .
O1 Zr1 C1 75.03(14) . .
O3 Zr1 C2 92.26(14) . .
O2 Zr1 C2 131.82(15) . .
O1 Zr1 C2 77.97(15) . .
C1 Zr1 C2 145.80(17) . .
O3 Zr1 C5 87.55(15) . .
O2 Zr1 C5 92.19(14) . .
O1 Zr1 C5 141.75(15) . .
C1 Zr1 C5 143.18(16) . .
C2 Zr1 C5 65.85(17) . .
O3 Zr1 C3 122.65(13) . .
O2 Zr1 C3 97.42(15) . .
O1 Zr1 C3 85.51(15) . .
C1 Zr1 C3 156.78(15) . .
C2 Zr1 C3 34.43(16) . .
C5 Zr1 C3 57.68(17) . .
O3 Zr1 C4 119.17(14) . .
O2 Zr1 C4 79.69(14) . .
O1 Zr1 C4 115.17(15) . .
C1 Zr1 C4 154.85(16) . .
C2 Zr1 C4 58.05(17) . .
C5 Zr1 C4 33.47(16) . .
C3 Zr1 C4 31.78(17) . .
O3 Zr1 K1 53.99(9) . .
O2 Zr1 K1 159.00(9) . .
O1 Zr1 K1 59.02(9) . .
C1 Zr1 K1 87.90(11) . .
C2 Zr1 K1 60.05(12) . .
C5 Zr1 K1 108.77(11) . .
C3 Zr1 K1 92.90(12) . .
C4 Zr1 K1 117.19(12) . .
O3 Zr1 K2 149.62(8) . .
O2 Zr1 K2 45.96(9) . .
O1 Zr1 K2 58.59(9) . .
C1 Zr1 K2 74.54(10) . .
C2 Zr1 K2 108.29(12) . .
C5 Zr1 K2 120.94(12) . .
C3 Zr1 K2 84.61(11) . .
C4 Zr1 K2 90.99(12) . .
K1 Zr1 K2 117.57(3) . .
C6 O1 Zr1 120.7(3) . .
C6 O1 K1 110.5(3) . .
Zr1 O1 K1 82.89(10) . .
C6 O1 K2 72.1(2) . .
Zr1 O1 K2 88.03(10) . .
K1 O1 K2 170.58(11) . .
C34 O2 Zr1 115.6(3) . .
C34 O2 K2 103.8(2) . .
Zr1 O2 K2 101.98(11) . .
C20 O3 Zr1 121.6(2) . .
C20 O3 K1 94.3(2) . .
Zr1 O3 K1 88.25(11) . .
C39 C1 C11 112.4(3) . .
C39 C1 C25 113.5(4) . .
C11 C1 C25 111.0(4) . .
C39 C1 Zr1 104.3(3) . .
C11 C1 Zr1 107.4(3) . .
C25 C1 Zr1 107.7(3) . .
C3 C2 C56 116.5(4) . .
C3 C2 Zr1 73.7(3) . .
C56 C2 Zr1 104.8(3) . .
C3 C2 K1 143.8(3) . .
C56 C2 K1 89.4(3) . .
Zr1 C2 K1 75.46(13) . .
C4 C3 C2 116.6(4) . .
C4 C3 Zr1 74.7(3) . .
C2 C3 Zr1 71.8(2) . .
C3 C4 C5 117.7(5) . .
C3 C4 Zr1 73.5(3) . .
C5 C4 Zr1 72.6(3) . .
C4 C5 C57 116.9(4) . .
C4 C5 Zr1 73.9(3) . .
C57 C5 Zr1 103.2(3) . .
O1 C6 C11 117.2(4) . .
O1 C6 C7 122.0(4) . .
C11 C6 C7 120.8(4) . .
O1 C6 K2 83.6(2) . .
C11 C6 K2 88.0(3) . .
C7 C6 K2 98.0(3) . .
C8 C7 C6 116.9(5) . .
C8 C7 C12 121.4(4) . .
C6 C7 C12 121.6(4) . .
C7 C8 C9 124.0(5) . .
C8 C9 C10 117.4(5) . .
C8 C9 C16 121.6(5) . .
C10 C9 C16 120.9(5) . .
C9 C10 C11 121.5(5) . .
C10 C11 C6 119.2(4) . .
C10 C11 C1 124.1(4) . .
C6 C11 C1 116.7(4) . .
C10 C11 K2 103.2(3) . .
C6 C11 K2 67.6(3) . .
C1 C11 K2 98.9(2) . .
C14 C12 C15 107.6(4) . .
C14 C12 C13 109.1(5) . .
C15 C12 C13 108.4(4) . .
C14 C12 C7 110.3(4) . .
C15 C12 C7 111.8(5) . .
C13 C12 C7 109.6(4) . .
C18A C16 C17A 117.2(10) . .
C19B C16 C18B 117.4(10) . .
C19B C16 C9 111.5(7) . .
C18A C16 C9 111.0(8) . .
C17A C16 C9 114.0(6) . .
C18B C16 C9 113.7(8) . .
C19B C16 C17B 104.7(10) . .
C18B C16 C17B 101.0(10) . .
C9 C16 C17B 107.0(6) . .
C18A C16 C19A 107.3(10) . .
C17A C16 C19A 102.5(9) . .
C9 C16 C19A 103.2(6) . .
O3 C20 C25 117.6(4) . .
O3 C20 C21 121.5(4) . .
C25 C20 C21 120.9(4) . .
O3 C20 K1 60.3(2) . .
C25 C20 K1 103.5(3) . .
C21 C20 K1 104.9(3) . .
C22 C21 C20 116.9(4) . .
C22 C21 C26 121.2(4) . .
C20 C21 C26 121.9(4) . .
C23 C22 C21 123.9(4) . .
C22 C23 C24 117.4(4) . .
C22 C23 C30 121.7(4) . .
C24 C23 C30 120.9(4) . .
C23 C24 C25 121.8(4) . .
C24 C25 C20 118.8(4) . .
C24 C25 C1 124.7(4) . .
C20 C25 C1 116.5(4) . .
C27 C26 C28 108.9(4) . .
C27 C26 C21 110.8(4) . .
C28 C26 C21 110.6(4) . .
C27 C26 C29 107.7(4) . .
C28 C26 C29 107.3(4) . .
C21 C26 C29 111.4(4) . .
C26 C27 K1 111.8(3) . .
C33 C30 C32 105.7(5) . .
C33 C30 C31 110.9(5) . .
C32 C30 C31 109.2(5) . .
C33 C30 C23 111.4(4) . .
C32 C30 C23 110.9(4) . .
C31 C30 C23 108.7(4) . .
O2 C34 C39 117.7(4) . .
O2 C34 C35 121.6(4) . .
C39 C34 C35 120.8(4) . .
O2 C34 K2 53.3(2) . .
C39 C34 K2 101.0(3) . .
C35 C34 K2 114.1(3) . .
C36 C35 C34 116.6(4) . .
C36 C35 C40 121.6(4) . .
C34 C35 C40 121.5(4) . .
C37 C36 C35 124.1(4) . .
C38 C37 C36 117.4(4) . .
C38 C37 C44 122.8(4) . .
C36 C37 C44 119.7(4) . .
C37 C38 C39 122.1(4) . .
C38 C39 C34 118.9(4) . .
C38 C39 C1 125.1(4) . .
C34 C39 C1 116.0(4) . .
C43 C40 C42 106.8(4) . .
C43 C40 C41 108.5(4) . .
C42 C40 C41 110.6(4) . .
C43 C40 C35 112.0(4) . .
C42 C40 C35 111.3(4) . .
C41 C40 C35 107.7(4) . .
C47 C44 C37 111.6(4) . .
C47 C44 C46 108.0(5) . .
C37 C44 C46 108.8(4) . .
C47 C44 C45 108.5(5) . .
C37 C44 C45 110.6(4) . .
C46 C44 C45 109.2(5) . .
O5 K1 O4 64.07(11) . .
O5 K1 O3 125.16(11) . .
O4 K1 O3 164.71(11) . .
O5 K1 O1 104.84(11) . .
O4 K1 O1 119.09(11) . .
O3 K1 O1 72.40(9) . .
O5 K1 C2 155.82(14) . .
O4 K1 C2 107.53(13) . .
O3 K1 C2 68.90(11) . .
O1 K1 C2 57.78(11) . .
O5 K1 C20 99.75(11) . .
O4 K1 C20 157.48(12) . .
O3 K1 C20 25.49(9) . .
O1 K1 C20 78.95(10) . .
C2 K1 C20 93.37(13) . .
O5 K1 C27 100.67(14) . .
O4 K1 C27 107.14(14) . .
O3 K1 C27 60.91(12) . .
O1 K1 C27 133.29(13) . .
C2 K1 C27 103.51(15) . .
C20 K1 C27 58.44(13) . .
O5 K1 C50 23.79(12) . .
O4 K1 C50 44.79(12) . .
O3 K1 C50 139.25(12) . .
O1 K1 C50 124.13(12) . .
C2 K1 C50 151.69(14) . .
C20 K1 C50 114.91(12) . .
C27 K1 C50 92.91(15) . .
O5 K1 C56 171.22(12) . .
O4 K1 C56 107.50(12) . .
O3 K1 C56 62.48(10) . .
O1 K1 C56 81.15(10) . .
C2 K1 C56 25.84(12) . .
C20 K1 C56 87.61(11) . .
C27 K1 C56 79.03(14) . .
C50 K1 C56 147.64(13) . .
O5 K1 Zr1 132.54(9) . .
O4 K1 Zr1 147.65(9) . .
O3 K1 Zr1 37.76(6) . .
O1 K1 Zr1 38.09(6) . .
C2 K1 Zr1 44.49(9) . .
C20 K1 Zr1 54.85(8) . .
C27 K1 Zr1 97.07(11) . .
C50 K1 Zr1 156.28(10) . .
C56 K1 Zr1 55.90(8) . .
O5 K1 C61 148.44(13) . .
O4 K1 C61 89.57(12) . .
O3 K1 C61 77.44(11) . .
O1 K1 C61 103.11(11) . .
C2 K1 C61 45.46(13) . .
C20 K1 C61 99.70(12) . .
C27 K1 C61 69.42(15) . .
C50 K1 C61 124.70(13) . .
C56 K1 C61 23.43(11) . .
Zr1 K1 C61 79.00(9) . .
O5 K1 C51 21.53(13) . .
O4 K1 C51 84.37(14) . .
O3 K1 C51 103.74(13) . .
O1 K1 C51 102.05(15) . .
C2 K1 C51 159.58(17) . .
C20 K1 C51 78.28(14) . .
C27 K1 C51 88.10(17) . .
C50 K1 C51 40.51(15) . .
C56 K1 C51 164.52(14) . .
Zr1 K1 C51 118.22(13) . .
C61 K1 C51 153.85(16) . .
C49 O4 C48 111.8(4) . .
C49 O4 K1 114.6(3) . .
C48 O4 K1 122.6(3) . .
O4 C49 C50 109.2(4) . .
O4 C49 K1 43.8(2) . .
C50 C49 K1 71.7(3) . .
O5 C50 C49 108.3(4) . .
O5 C50 K1 48.1(2) . .
C49 C50 K1 83.2(3) . .
C50 O5 C51 112.8(5) . .
C50 O5 K1 108.1(3) . .
C51 O5 K1 116.0(4) . .
O5 C51 K1 42.5(3) . .
O6 K2 O7 61.09(13) . .
O6 K2 O2 153.20(13) . .
O7 K2 O2 93.66(11) . .
O6 K2 C60 110.06(15) . 3_565
O7 K2 C60 114.95(15) . 3_565
O2 K2 C60 87.89(12) . 3_565
O6 K2 C6 107.10(13) . .
O7 K2 C6 120.58(13) . .
O2 K2 C6 76.84(11) . .
C60 K2 C6 122.93(14) 3_565 .
O6 K2 C61 91.79(14) . 3_565
O7 K2 C61 91.19(14) . 3_565
O2 K2 C61 97.99(11) . 3_565
C60 K2 C61 25.20(14) 3_565 3_565
C6 K2 C61 147.86(14) . 3_565
O6 K2 O1 127.56(11) . .
O7 K2 O1 138.55(11) . .
O2 K2 O1 64.90(8) . .
C60 K2 O1 99.98(12) 3_565 .
C6 K2 O1 24.33(10) . .
C61 K2 O1 125.16(12) 3_565 .
O6 K2 C59 101.95(15) . 3_565
O7 K2 C59 132.71(14) . 3_565
O2 K2 C59 102.19(13) . 3_565
C60 K2 C59 24.71(13) 3_565 3_565
C6 K2 C59 106.41(14) . 3_565
C61 K2 C59 42.94(14) 3_565 3_565
O1 K2 C59 87.86(12) . 3_565
O6 K2 C11 106.43(13) . .
O7 K2 C11 98.31(13) . .
O2 K2 C11 66.03(10) . .
C60 K2 C11 139.16(13) 3_565 .
C6 K2 C11 24.37(11) . .
C61 K2 C11 161.75(13) 3_565 .
O1 K2 C11 41.31(10) . .
C59 K2 C11 128.89(13) 3_565 .
O6 K2 C34 130.65(14) . .
O7 K2 C34 74.12(12) . .
O2 K2 C34 22.86(10) . .
C60 K2 C34 106.70(13) 3_565 .
C6 K2 C34 77.74(12) . .
C61 K2 C34 109.62(12) 3_565 .
O1 K2 C34 75.03(10) . .
C59 K2 C34 124.27(13) 3_565 .
C11 K2 C34 58.95(11) . .
O6 K2 C54 43.05(15) . .
O7 K2 C54 23.60(14) . .
O2 K2 C54 114.81(14) . .
C60 K2 C54 103.57(16) 3_565 .
C6 K2 C54 132.89(15) . .
C61 K2 C54 78.38(16) 3_565 .
O1 K2 C54 156.43(14) . .
C59 K2 C54 114.28(15) 3_565 .
C11 K2 C54 115.57(14) . .
C34 K2 C54 97.12(14) . .
O6 K2 Zr1 156.78(11) . .
O7 K2 Zr1 121.28(9) . .
O2 K2 Zr1 32.06(6) . .
C60 K2 Zr1 90.19(10) 3_565 .
C6 K2 Zr1 50.45(9) . .
C61 K2 Zr1 110.82(10) 3_565 .
O1 K2 Zr1 33.37(5) . .
C59 K2 Zr1 91.77(10) 3_565 .
C11 K2 Zr1 50.96(8) . .
C34 K2 Zr1 47.43(8) . .
C54 K2 Zr1 144.55(12) . .
C53 O6 C52 112.5(5) . .
C53 O6 K2 120.2(3) . .
C52 O6 K2 126.9(4) . .
O6 C53 C54 109.0(5) . .
O7 C54 C53 112.5(6) . .
O7 C54 K2 49.9(3) . .
C53 C54 K2 85.5(4) . .
C55 O7 C54 113.4(5) . .
C55 O7 K2 123.3(4) . .
C54 O7 K2 106.5(3) . .
C61 C56 C57 118.8(5) . .
C61 C56 C2 126.0(5) . .
C57 C56 C2 115.0(4) . .
C61 C56 K1 82.5(3) . .
C57 C56 K1 122.7(3) . .
C2 C56 K1 64.7(3) . .
C58 C57 C56 118.7(5) . .
C58 C57 C5 125.3(4) . .
C56 C57 C5 115.9(4) . .
C57 C58 C59 121.4(5) . .
C60 C59 C58 120.0(5) . .
C60 C59 K2 69.9(3) . 3_465
C58 C59 K2 93.1(3) . 3_465
C59 C60 C61 119.5(5) . .
C59 C60 K2 85.3(4) . 3_465
C61 C60 K2 84.3(3) . 3_465
C56 C61 C60 121.3(5) . .
C56 C61 K2 96.9(3) . 3_465
C60 C61 K2 70.5(3) . 3_465
C56 C61 K1 74.1(3) . .
C60 C61 K1 123.0(4) . .
K2 C61 K1 166.24(19) 3_465 .

loop_
_geom_bond_atom_site_label_1
_geom_bond_atom_site_label_2
_geom_bond_distance
_geom_bond_site_symmetry_2
Zr1 O3 2.090(3) .
Zr1 O2 2.091(3) .
Zr1 O1 2.121(3) .
Zr1 C1 2.340(4) .
Zr1 C2 2.470(5) .
Zr1 C5 2.493(5) .
Zr1 C3 2.496(4) .
Zr1 C4 2.511(5) .
Zr1 K1 3.4114(13) .
Zr1 K2 3.8529(13) .
O1 C6 1.364(6) .
O1 K1 2.947(3) .
O1 K2 3.290(3) .
O2 C34 1.372(5) .
O2 K2 2.831(3) .
O3 C20 1.368(5) .
O3 K1 2.761(3) .
C1 C39 1.516(6) .
C1 C11 1.521(6) .
C1 C25 1.529(6) .
C2 C3 1.470(7) .
C2 C56 1.472(7) .
C2 K1 3.054(5) .
C3 C4 1.371(8) .
C4 C5 1.441(7) .
C5 C57 1.471(6) .
C6 C11 1.406(7) .
C6 C7 1.415(7) .
C6 K2 3.151(5) .
C7 C8 1.390(7) .
C7 C12 1.545(7) .
C8 C9 1.393(8) .
C9 C10 1.395(7) .
C9 C16 1.545(7) .
C10 C11 1.397(6) .
C11 K2 3.407(5) .
C12 C14 1.523(8) .
C12 C15 1.527(7) .
C12 C13 1.534(7) .
C16 C19B 1.433(15) .
C16 C18A 1.444(16) .
C16 C17A 1.478(15) .
C16 C18B 1.510(16) .
C16 C17B 1.675(16) .
C16 C19A 1.708(15) .
C20 C25 1.408(6) .
C20 C21 1.417(6) .
C20 K1 3.171(4) .
C21 C22 1.398(7) .
C21 C26 1.547(6) .
C22 C23 1.389(7) .
C23 C24 1.396(6) .
C23 C30 1.543(7) .
C24 C25 1.401(6) .
C26 C27 1.536(7) .
C26 C28 1.539(7) .
C26 C29 1.548(6) .
C27 K1 3.342(6) .
C30 C33 1.517(8) .
C30 C32 1.536(8) .
C30 C31 1.537(8) .
C34 C39 1.413(6) .
C34 C35 1.414(7) .
C34 K2 3.428(5) .
C35 C36 1.403(6) .
C35 C40 1.542(7) .
C36 C37 1.387(7) .
C37 C38 1.386(7) .
C37 C44 1.533(7) .
C38 C39 1.395(6) .
C40 C43 1.536(7) .
C40 C42 1.539(7) .
C40 C41 1.540(7) .
C44 C47 1.527(7) .
C44 C46 1.535(7) .
C44 C45 1.540(8) .
K1 O5 2.633(4) .
K1 O4 2.675(4) .
K1 C50 3.363(5) .
K1 C56 3.376(5) .
K1 C61 3.480(5) .
K1 C51 3.505(7) .
C48 O4 1.429(7) .
O4 C49 1.428(6) .
C49 C50 1.499(7) .
C50 O5 1.428(6) .
O5 C51 1.431(7) .
K2 O6 2.726(4) .
K2 O7 2.744(5) .
K2 C60 3.102(6) 3_565
K2 C61 3.275(5) 3_565
K2 C59 3.291(6) 3_565
K2 C54 3.438(7) .
C52 O6 1.411(7) .
O6 C53 1.401(7) .
C53 C54 1.493(9) .
C54 O7 1.435(8) .
O7 C55 1.412(7) .
C56 C61 1.396(7) .
C56 C57 1.432(7) .
C57 C58 1.388(7) .
C58 C59 1.400(8) .
C59 C60 1.381(7) .
C59 K2 3.291(6) 3_465
C60 C61 1.401(8) .
C60 K2 3.102(6) 3_465
C61 K2 3.275(5) 3_465

loop_
_geom_torsion_atom_site_label_1
_geom_torsion_atom_site_label_2
_geom_torsion_atom_site_label_3
_geom_torsion_atom_site_label_4
_geom_torsion
_geom_torsion_site_symmetry_1
_geom_torsion_site_symmetry_4
C56 C2 C3 C4 37.0(6) . .
Zr1 C2 C3 C4 -61.7(4) . .
K1 C2 C3 C4 -94.4(6) . .
C56 C2 C3 Zr1 98.7(4) . .
K1 C2 C3 Zr1 -32.7(5) . .
C2 C3 C4 C5 0.7(6) . .
Zr1 C3 C4 C5 -59.5(4) . .
C2 C3 C4 Zr1 60.1(4) . .
C3 C4 C5 C57 -37.0(6) . .
Zr1 C4 C5 C57 -97.0(4) . .
C3 C4 C5 Zr1 60.0(4) . .
Zr1 O1 C6 C11 8.0(5) . .
K1 O1 C6 C11 -86.0(4) . .
K2 O1 C6 C11 84.5(4) . .
Zr1 O1 C6 C7 -171.9(3) . .
K1 O1 C6 C7 94.1(4) . .
K2 O1 C6 C7 -95.4(4) . .
Zr1 O1 C6 K2 -76.5(2) . .
K1 O1 C6 K2 -170.42(13) . .
O1 C6 C7 C8 177.3(4) . .
C11 C6 C7 C8 -2.6(7) . .
K2 C6 C7 C8 89.9(5) . .
O1 C6 C7 C12 -2.3(7) . .
C11 C6 C7 C12 177.8(4) . .
K2 C6 C7 C12 -89.7(4) . .
C6 C7 C8 C9 -0.3(8) . .
C12 C7 C8 C9 179.4(5) . .
C7 C8 C9 C10 0.5(9) . .
C7 C8 C9 C16 177.2(5) . .
C8 C9 C10 C11 2.2(8) . .
C16 C9 C10 C11 -174.6(5) . .
C9 C10 C11 C6 -4.9(7) . .
C9 C10 C11 C1 173.1(5) . .
C9 C10 C11 K2 -76.4(5) . .
O1 C6 C11 C10 -174.8(4) . .
C7 C6 C11 C10 5.1(7) . .
K2 C6 C11 C10 -93.0(4) . .
O1 C6 C11 C1 7.1(6) . .
C7 C6 C11 C1 -173.0(4) . .
K2 C6 C11 C1 88.8(4) . .
O1 C6 C11 K2 -81.7(4) . .
C7 C6 C11 K2 98.2(4) . .
C39 C1 C11 C10 51.6(6) . .
C25 C1 C11 C10 -76.7(6) . .
Zr1 C1 C11 C10 165.8(4) . .
C39 C1 C11 C6 -130.3(4) . .
C25 C1 C11 C6 101.4(5) . .
Zr1 C1 C11 C6 -16.1(5) . .
C39 C1 C11 K2 -61.0(3) . .
C25 C1 C11 K2 170.7(3) . .
Zr1 C1 C11 K2 53.2(2) . .
C8 C7 C12 C14 124.3(5) . .
C6 C7 C12 C14 -56.1(6) . .
C8 C7 C12 C15 4.6(7) . .
C6 C7 C12 C15 -175.7(5) . .
C8 C7 C12 C13 -115.6(6) . .
C6 C7 C12 C13 64.1(6) . .
C8 C9 C16 C19B -123.3(10) . .
C10 C9 C16 C19B 53.4(12) . .
C8 C9 C16 C18A 50.6(11) . .
C10 C9 C16 C18A -132.7(10) . .
C8 C9 C16 C17A -174.4(10) . .
C10 C9 C16 C17A 2.2(12) . .
C8 C9 C16 C18B 12.2(12) . .
C10 C9 C16 C18B -171.2(9) . .
C8 C9 C16 C17B 122.8(8) . .
C10 C9 C16 C17B -60.5(9) . .
C8 C9 C16 C19A -64.0(8) . .
C10 C9 C16 C19A 112.6(8) . .
Zr1 O3 C20 C25 -0.3(5) . .
K1 O3 C20 C25 90.3(4) . .
Zr1 O3 C20 C21 179.6(3) . .
K1 O3 C20 C21 -89.8(4) . .
Zr1 O3 C20 K1 -90.6(2) . .
O3 C20 C21 C22 176.0(4) . .
C25 C20 C21 C22 -4.1(7) . .
K1 C20 C21 C22 112.1(4) . .
O3 C20 C21 C26 -3.5(7) . .
C25 C20 C21 C26 176.4(4) . .
K1 C20 C21 C26 -67.5(4) . .
C20 C21 C22 C23 1.6(7) . .
C26 C21 C22 C23 -178.8(4) . .
C21 C22 C23 C24 -0.7(7) . .
C21 C22 C23 C30 -179.3(4) . .
C22 C23 C24 C25 2.3(7) . .
C30 C23 C24 C25 -179.1(4) . .
C23 C24 C25 C20 -4.7(7) . .
C23 C24 C25 C1 173.7(4) . .
O3 C20 C25 C24 -174.5(4) . .
C21 C20 C25 C24 5.6(6) . .
K1 C20 C25 C24 -111.2(4) . .
O3 C20 C25 C1 7.0(6) . .
C21 C20 C25 C1 -173.0(4) . .
K1 C20 C25 C1 70.2(4) . .
C39 C1 C25 C24 -72.7(6) . .
C11 C1 C25 C24 55.0(6) . .
Zr1 C1 C25 C24 172.3(3) . .
C39 C1 C25 C20 105.8(4) . .
C11 C1 C25 C20 -126.5(4) . .
Zr1 C1 C25 C20 -9.2(5) . .
C22 C21 C26 C27 -114.3(5) . .
C20 C21 C26 C27 65.3(6) . .
C22 C21 C26 C28 124.9(5) . .
C20 C21 C26 C28 -55.5(6) . .
C22 C21 C26 C29 5.6(6) . .
C20 C21 C26 C29 -174.9(4) . .
C28 C26 C27 K1 101.1(4) . .
C21 C26 C27 K1 -20.8(5) . .
C29 C26 C27 K1 -142.9(3) . .
C22 C23 C30 C33 -149.3(5) . .
C24 C23 C30 C33 32.1(7) . .
C22 C23 C30 C32 -31.9(7) . .
C24 C23 C30 C32 149.5(5) . .
C22 C23 C30 C31 88.2(6) . .
C24 C23 C30 C31 -90.3(6) . .
Zr1 O2 C34 C39 27.7(5) . .
K2 O2 C34 C39 -83.0(4) . .
Zr1 O2 C34 C35 -151.1(4) . .
K2 O2 C34 C35 98.1(4) . .
Zr1 O2 C34 K2 110.8(2) . .
O2 C34 C35 C36 -178.6(4) . .
C39 C34 C35 C36 2.6(7) . .
K2 C34 C35 C36 -118.1(4) . .
O2 C34 C35 C40 6.8(7) . .
C39 C34 C35 C40 -172.1(4) . .
K2 C34 C35 C40 67.2(5) . .
C34 C35 C36 C37 -0.6(7) . .
C40 C35 C36 C37 174.0(5) . .
C35 C36 C37 C38 -1.7(7) . .
C35 C36 C37 C44 176.3(5) . .
C36 C37 C38 C39 2.2(7) . .
C44 C37 C38 C39 -175.8(5) . .
C37 C38 C39 C34 -0.3(7) . .
C37 C38 C39 C1 -179.6(4) . .
O2 C34 C39 C38 178.9(4) . .
C35 C34 C39 C38 -2.2(7) . .
K2 C34 C39 C38 124.7(4) . .
O2 C34 C39 C1 -1.7(6) . .
C35 C34 C39 C1 177.1(4) . .
K2 C34 C39 C1 -55.9(4) . .
C11 C1 C39 C38 -85.1(5) . .
C25 C1 C39 C38 41.9(6) . .
Zr1 C1 C39 C38 158.8(4) . .
C11 C1 C39 C34 95.6(5) . .
C25 C1 C39 C34 -137.4(4) . .
Zr1 C1 C39 C34 -20.5(4) . .
C36 C35 C40 C43 9.6(6) . .
C34 C35 C40 C43 -176.0(4) . .
C36 C35 C40 C42 129.0(5) . .
C34 C35 C40 C42 -56.6(6) . .
C36 C35 C40 C41 -109.6(5) . .
C34 C35 C40 C41 64.8(6) . .
C38 C37 C44 C47 -5.5(7) . .
C36 C37 C44 C47 176.6(5) . .
C38 C37 C44 C46 113.7(5) . .
C36 C37 C44 C46 -64.3(6) . .
C38 C37 C44 C45 -126.4(5) . .
C36 C37 C44 C45 55.7(6) . .
C48 O4 C49 C50 177.6(5) . .
K1 O4 C49 C50 32.4(5) . .
C48 O4 C49 K1 145.3(5) . .
O4 C49 C50 O5 -64.5(5) . .
K1 C49 C50 O5 -41.6(3) . .
O4 C49 C50 K1 -22.9(4) . .
C49 C50 O5 C51 -168.0(5) . .
K1 C50 O5 C51 129.6(5) . .
C49 C50 O5 K1 62.4(4) . .
C50 O5 C51 K1 -125.5(5) . .
C52 O6 C53 C54 169.6(6) . .
K2 O6 C53 C54 -17.3(6) . .
O6 C53 C54 O7 54.8(7) . .
O6 C53 C54 K2 11.8(4) . .
C53 C54 O7 C55 76.1(7) . .
K2 C54 O7 C55 138.8(6) . .
C53 C54 O7 K2 -62.7(6) . .
C3 C2 C56 C61 147.7(5) . .
Zr1 C2 C56 C61 -133.3(5) . .
K1 C2 C56 C61 -58.6(5) . .
C3 C2 C56 C57 -37.7(6) . .
Zr1 C2 C56 C57 41.3(5) . .
K1 C2 C56 C57 116.1(4) . .
C3 C2 C56 K1 -153.7(4) . .
Zr1 C2 C56 K1 -74.79(18) . .
C61 C56 C57 C58 -0.7(7) . .
C2 C56 C57 C58 -175.7(4) . .
K1 C56 C57 C58 -100.8(5) . .
C61 C56 C57 C5 177.0(4) . .
C2 C56 C57 C5 2.0(6) . .
K1 C56 C57 C5 76.9(5) . .
C4 C5 C57 C58 -147.4(5) . .
Zr1 C5 C57 C58 134.1(4) . .
C4 C5 C57 C56 35.1(6) . .
Zr1 C5 C57 C56 -43.4(5) . .
C56 C57 C58 C59 4.6(7) . .
C5 C57 C58 C59 -172.9(5) . .
C57 C58 C59 C60 -3.8(8) . .
C57 C58 C59 K2 -72.4(5) . 3_465
C58 C59 C60 C61 -0.9(9) . .
K2 C59 C60 C61 80.8(5) 3_465 .
C58 C59 C60 K2 -81.7(5) . 3_465
C57 C56 C61 C60 -4.0(7) . .
C2 C56 C61 C60 170.4(5) . .
K1 C56 C61 C60 119.3(5) . .
C57 C56 C61 K2 67.3(5) . 3_465
C2 C56 C61 K2 -118.3(4) . 3_465
K1 C56 C61 K2 -169.38(17) . 3_465
C57 C56 C61 K1 -123.3(4) . .
C2 C56 C61 K1 51.1(4) . .
C59 C60 C61 C56 4.8(8) . .
K2 C60 C61 C56 86.2(5) 3_465 .
C59 C60 C61 K2 -81.4(5) . 3_465
C59 C60 C61 K1 95.5(6) . .
K2 C60 C61 K1 176.9(3) 3_465 .
